data_2221805
loop_
_publ_author_name
'Qiu, Xiao-Yang'

_publ_section_title
;
 <i>N</i>'-(5-Chloro-2-hydroxybenzylidene)-4-hydroxybenzohydrazide
;
_journal_coeditor_code SJ2605
_journal_issue 5
_journal_name_full 'Acta Crystallographica Section E'
_journal_page_first o975
_journal_paper_doi 10.1107/S160053680901215X
_journal_volume 65
_journal_year 2009
_chemical_formula_iupac 'C14 H11 Cl N2 O3'
_chemical_formula_moiety 'C14 H11 Cl N2 O3'
_chemical_formula_sum 'C14 H11 Cl N2 O3'
_chemical_formula_weight 290.70
_chemical_name_systematic
;
<i>N'</i>-(5-Chloro-2-hydroxybenzylidene)-4-hydroxybenzohydrazide
;
_space_group_IT_number 33
_symmetry_cell_setting orthorhombic
_symmetry_space_group_name_Hall 'P 2c -2n'
_symmetry_space_group_name_H-M 'P n a 21'
_atom_sites_solution_hydrogens geom
_atom_sites_solution_primary direct
_atom_sites_solution_secondary difmap
_audit_creation_method SHELXL97
_cell_angle_alpha 90.00
_cell_angle_beta 90.00
_cell_angle_gamma 90.00
_cell_formula_units_Z 4
_cell_length_a 9.4230(10)
_cell_length_b 9.8390(10)
_cell_length_c 13.7700(10)
_cell_measurement_reflns_used 4763
_cell_measurement_temperature 298(2)
_cell_measurement_theta_max 30.6
_cell_measurement_theta_min 2.5
_cell_volume 1276.7(2)
_computing_cell_refinement 'SAINT (Bruker, 2001)'
_computing_data_collection 'SMART (Bruker, 2001)'
_computing_data_reduction 'SAINT (Bruker, 2001)'
_computing_molecular_graphics 'SHELXTL (Sheldrick, 2008)'
_computing_publication_material 'SHELXTL (Sheldrick, 2008)'
_computing_structure_refinement 'SHELXL97 (Sheldrick, 2008)'
_computing_structure_solution 'SHELXS97 (Sheldrick, 2008)'
_diffrn_ambient_temperature 298(2)
_diffrn_measured_fraction_theta_full 0.998
_diffrn_measured_fraction_theta_max 0.998
_diffrn_measurement_device_type 'Bruker SMART CCD'
_diffrn_measurement_method \w
_diffrn_radiation_monochromator graphite
_diffrn_radiation_source 'fine-focus sealed tube'
_diffrn_radiation_type MoK\a
_diffrn_radiation_wavelength 0.71073
_diffrn_reflns_av_R_equivalents 0.0216
_diffrn_reflns_av_sigmaI/netI 0.0210
_diffrn_reflns_limit_h_max 11
_diffrn_reflns_limit_h_min -12
_diffrn_reflns_limit_k_max 12
_diffrn_reflns_limit_k_min -12
_diffrn_reflns_limit_l_max 11
_diffrn_reflns_limit_l_min -17
_diffrn_reflns_number 7398
_diffrn_reflns_theta_full 27.00
_diffrn_reflns_theta_max 27.00
_diffrn_reflns_theta_min 2.54
_diffrn_standards_number 0
_exptl_absorpt_coefficient_mu 0.308
_exptl_absorpt_correction_T_max 0.9553
_exptl_absorpt_correction_T_min 0.9495
_exptl_absorpt_correction_type multi-scan
_exptl_absorpt_process_details '(SADABS; Sheldrick, 1996)'
_exptl_crystal_colour colourless
_exptl_crystal_density_diffrn 1.513
_exptl_crystal_density_method 'not measured'
_exptl_crystal_description block
_exptl_crystal_F_000 600
_exptl_crystal_size_max 0.17
_exptl_crystal_size_mid 0.15
_exptl_crystal_size_min 0.15
_refine_diff_density_max 0.205
_refine_diff_density_min -0.317
_refine_ls_abs_structure_details 'Flack (1983), 784 Friedel pairs'
_refine_ls_abs_structure_Flack -0.01(6)
_refine_ls_extinction_coef 0.034(3)
_refine_ls_extinction_expression Fc^*^=kFc[1+0.001xFc^2^\l^3^/sin(2\q)]^-1/4^
_refine_ls_extinction_method 'SHELXL97 (Sheldrick, 2008)'
_refine_ls_goodness_of_fit_ref 1.056
_refine_ls_hydrogen_treatment mixed
_refine_ls_matrix_type full
_refine_ls_number_parameters 187
_refine_ls_number_reflns 2231
_refine_ls_number_restraints 2
_refine_ls_restrained_S_all 1.056
_refine_ls_R_factor_all 0.0276
_refine_ls_R_factor_gt 0.0262
_refine_ls_shift/su_max 0.001
_refine_ls_shift/su_max_lt 0.001
_refine_ls_shift/su_mean 0.000
_refine_ls_structure_factor_coef Fsqd
_refine_ls_weighting_details 'calc w=1/[\s^2^(Fo^2^)+(0.0409P)^2^+0.1827P] where P=(Fo^2^+2Fc^2^)/3'
_refine_ls_weighting_scheme calc
_refine_ls_wR_factor_gt 0.0697
_refine_ls_wR_factor_ref 0.0708
_reflns_number_gt 2144
_reflns_number_total 2231
_reflns_threshold_expression I>2\s(I)
_cod_data_source_file sj2605.cif
_cod_data_source_block I
_cod_database_code 2221805
_cod_database_fobs_code 2221805

loop_
_symmetry_equiv_pos_as_xyz
'x, y, z'
'-x, -y, z+1/2'
'-x+1/2, y+1/2, z+1/2'
'x+1/2, -y+1/2, z'

loop_
_atom_site_type_symbol
_atom_site_label
_atom_site_fract_x
_atom_site_fract_y
_atom_site_fract_z
_atom_site_U_iso_or_equiv
_atom_site_adp_type
_atom_site_calc_flag
_atom_site_refinement_flags
_atom_site_occupancy
_atom_site_disorder_assembly
_atom_site_disorder_group
Cl Cl1 0.74914(6) 0.47741(5) 1.21657(5) 0.05224(15) Uani d . 1 . .
N N1 0.99352(15) 0.30628(14) 0.80967(10) 0.0316(3) Uani d . 1 . .
N N2 0.94949(14) 0.28112(13) 0.71621(12) 0.0319(3) Uani d D 1 . .
O O1 1.19292(14) 0.32175(17) 0.94031(11) 0.0504(4) Uani d . 1 . .
H H1 1.1598 0.3057 0.8865 0.076 Uiso calc R 1 . .
O O2 1.14143(12) 0.14658(12) 0.69247(10) 0.0370(3) Uani d . 1 . .
O O3 0.84616(17) 0.10538(15) 0.27816(10) 0.0505(4) Uani d . 1 . .
H H3 0.8733 0.0312 0.2583 0.076 Uiso calc R 1 . .
C C1 0.94953(17) 0.38640(15) 0.96863(13) 0.0312(3) Uani d . 1 . .
C C2 1.08639(18) 0.35624(17) 1.00215(14) 0.0346(4) Uani d . 1 . .
C C3 1.1165(2) 0.36019(19) 1.10078(15) 0.0403(4) Uani d . 1 . .
H H3A 1.2072 0.3386 1.1225 0.048 Uiso calc R 1 . .
C C4 1.0133(2) 0.39569(17) 1.16663(14) 0.0391(4) Uani d . 1 . .
H H4 1.0332 0.3960 1.2328 0.047 Uiso calc R 1 . .
C C5 0.87956(19) 0.43088(17) 1.13363(14) 0.0362(4) Uani d . 1 . .
C C6 0.84744(18) 0.42738(18) 1.03619(14) 0.0352(4) Uani d . 1 . .
H H6 0.7573 0.4524 1.0152 0.042 Uiso calc R 1 . .
C C7 0.90835(18) 0.36642(16) 0.86788(13) 0.0325(3) Uani d . 1 . .
H H7 0.8207 0.3972 0.8459 0.039 Uiso calc R 1 . .
C C8 1.03211(17) 0.20101(16) 0.65983(13) 0.0292(3) Uani d . 1 . .
C C9 0.98366(16) 0.17900(16) 0.55911(12) 0.0296(3) Uani d . 1 . .
C C10 1.03520(17) 0.06631(17) 0.50845(14) 0.0335(4) Uani d . 1 . .
H H10 1.0998 0.0084 0.5384 0.040 Uiso calc R 1 . .
C C11 0.99177(18) 0.03955(17) 0.41486(14) 0.0350(4) Uani d . 1 . .
H H11 1.0265 -0.0361 0.3821 0.042 Uiso calc R 1 . .
C C12 0.89604(19) 0.12597(18) 0.36973(13) 0.0352(4) Uani d . 1 . .
C C13 0.8457(2) 0.2394(2) 0.41833(15) 0.0450(5) Uani d . 1 . .
H H13 0.7826 0.2980 0.3876 0.054 Uiso calc R 1 . .
C C14 0.8889(2) 0.26545(18) 0.51195(14) 0.0392(4) Uani d . 1 . .
H H14 0.8544 0.3417 0.5441 0.047 Uiso calc R 1 . .
H H2 0.8598(14) 0.303(3) 0.703(2) 0.080 Uiso d D 1 . .

loop_
_atom_site_aniso_label
_atom_site_aniso_U_11
_atom_site_aniso_U_22
_atom_site_aniso_U_33
_atom_site_aniso_U_12
_atom_site_aniso_U_13
_atom_site_aniso_U_23
Cl1 0.0578(3) 0.0676(3) 0.0313(2) 0.0148(2) 0.0054(2) -0.0062(3)
N1 0.0343(7) 0.0371(7) 0.0235(8) -0.0016(5) -0.0046(6) -0.0003(6)
N2 0.0319(7) 0.0408(7) 0.0229(7) 0.0001(5) -0.0045(7) -0.0009(6)
O1 0.0365(7) 0.0791(10) 0.0354(8) 0.0131(7) -0.0033(6) -0.0060(7)
O2 0.0323(6) 0.0466(6) 0.0322(7) 0.0039(5) -0.0061(5) 0.0025(5)
O3 0.0679(10) 0.0545(8) 0.0289(8) 0.0089(6) -0.0118(7) -0.0097(6)
C1 0.0344(8) 0.0322(8) 0.0271(9) -0.0001(6) -0.0049(7) -0.0006(6)
C2 0.0352(8) 0.0376(8) 0.0311(9) 0.0014(6) -0.0033(8) -0.0024(7)
C3 0.0400(10) 0.0450(9) 0.0358(11) 0.0036(7) -0.0127(8) -0.0025(8)
C4 0.0531(11) 0.0398(8) 0.0244(9) 0.0025(7) -0.0103(8) -0.0032(7)
C5 0.0444(9) 0.0359(8) 0.0283(9) 0.0031(7) 0.0005(7) -0.0044(7)
C6 0.0350(8) 0.0406(8) 0.0300(9) 0.0035(7) -0.0046(7) -0.0008(7)
C7 0.0317(8) 0.0386(8) 0.0271(9) 0.0007(6) -0.0056(7) 0.0011(7)
C8 0.0298(8) 0.0318(7) 0.0261(9) -0.0043(6) -0.0007(6) 0.0027(6)
C9 0.0304(7) 0.0342(7) 0.0243(9) -0.0013(6) 0.0003(6) 0.0019(6)
C10 0.0309(8) 0.0371(8) 0.0327(10) 0.0039(6) -0.0011(7) -0.0011(7)
C11 0.0358(9) 0.0370(8) 0.0321(10) 0.0015(6) 0.0030(7) -0.0058(7)
C12 0.0392(9) 0.0426(9) 0.0239(9) -0.0033(7) -0.0011(7) -0.0004(7)
C13 0.0593(12) 0.0446(9) 0.0311(10) 0.0158(8) -0.0110(9) 0.0004(8)
C14 0.0527(10) 0.0360(8) 0.0290(9) 0.0111(7) -0.0052(8) -0.0040(7)

loop_
_atom_type_symbol
_atom_type_description
_atom_type_scat_dispersion_real
_atom_type_scat_dispersion_imag
_atom_type_scat_source
C C 0.0033 0.0016 'International Tables Vol C Tables 4.2.6.8 and 6.1.1.4'
H H 0.0000 0.0000 'International Tables Vol C Tables 4.2.6.8 and 6.1.1.4'
N N 0.0061 0.0033 'International Tables Vol C Tables 4.2.6.8 and 6.1.1.4'
O O 0.0106 0.0060 'International Tables Vol C Tables 4.2.6.8 and 6.1.1.4'
Cl Cl 0.1484 0.1585 'International Tables Vol C Tables 4.2.6.8 and 6.1.1.4'

loop_
_geom_angle_atom_site_label_1
_geom_angle_atom_site_label_2
_geom_angle_atom_site_label_3
_geom_angle_site_symmetry_1
_geom_angle_site_symmetry_3
_geom_angle
_geom_angle_publ_flag
C7 N1 N2 . . 118.72(14) ?
C8 N2 N1 . . 117.94(13) ?
C8 N2 H2 . . 125(2) ?
N1 N2 H2 . . 116(2) ?
C2 O1 H1 . . 109.5 ?
C12 O3 H3 . . 109.5 ?
C6 C1 C2 . . 118.37(16) ?
C6 C1 C7 . . 119.37(15) ?
C2 C1 C7 . . 122.09(16) ?
O1 C2 C3 . . 117.99(16) ?
O1 C2 C1 . . 121.73(17) ?
C3 C2 C1 . . 120.28(16) ?
C4 C3 C2 . . 120.55(16) ?
C4 C3 H3A . . 119.7 ?
C2 C3 H3A . . 119.7 ?
C3 C4 C5 . . 119.41(17) ?
C3 C4 H4 . . 120.3 ?
C5 C4 H4 . . 120.3 ?
C6 C5 C4 . . 120.95(18) ?
C6 C5 Cl1 . . 119.44(14) ?
C4 C5 Cl1 . . 119.59(15) ?
C5 C6 C1 . . 120.32(16) ?
C5 C6 H6 . . 119.8 ?
C1 C6 H6 . . 119.8 ?
N1 C7 C1 . . 119.54(15) ?
N1 C7 H7 . . 120.2 ?
C1 C7 H7 . . 120.2 ?
O2 C8 N2 . . 121.31(16) ?
O2 C8 C9 . . 122.14(15) ?
N2 C8 C9 . . 116.53(14) ?
C14 C9 C10 . . 118.32(16) ?
C14 C9 C8 . . 123.12(15) ?
C10 C9 C8 . . 118.56(14) ?
C11 C10 C9 . . 121.03(16) ?
C11 C10 H10 . . 119.5 ?
C9 C10 H10 . . 119.5 ?
C10 C11 C12 . . 119.69(16) ?
C10 C11 H11 . . 120.2 ?
C12 C11 H11 . . 120.2 ?
O3 C12 C13 . . 116.71(16) ?
O3 C12 C11 . . 123.28(16) ?
C13 C12 C11 . . 120.01(17) ?
C14 C13 C12 . . 120.13(17) ?
C14 C13 H13 . . 119.9 ?
C12 C13 H13 . . 119.9 ?
C13 C14 C9 . . 120.80(16) ?
C13 C14 H14 . . 119.6 ?
C9 C14 H14 . . 119.6 ?

loop_
_geom_bond_atom_site_label_1
_geom_bond_atom_site_label_2
_geom_bond_site_symmetry_2
_geom_bond_distance
_geom_bond_publ_flag
Cl1 C5 . 1.7391(19) ?
N1 C7 . 1.279(2) ?
N1 N2 . 1.375(2) ?
N2 C8 . 1.353(2) ?
N2 H2 . 0.892(10) ?
O1 C2 . 1.359(2) ?
O1 H1 . 0.8200 ?
O2 C8 . 1.245(2) ?
O3 C12 . 1.361(2) ?
O3 H3 . 0.8200 ?
C1 C6 . 1.398(2) ?
C1 C2 . 1.402(2) ?
C1 C7 . 1.454(2) ?
C2 C3 . 1.388(3) ?
C3 C4 . 1.374(3) ?
C3 H3A . 0.9300 ?
C4 C5 . 1.384(3) ?
C4 H4 . 0.9300 ?
C5 C6 . 1.376(3) ?
C6 H6 . 0.9300 ?
C7 H7 . 0.9300 ?
C8 C9 . 1.476(2) ?
C9 C14 . 1.394(2) ?
C9 C10 . 1.397(2) ?
C10 C11 . 1.378(3) ?
C10 H10 . 0.9300 ?
C11 C12 . 1.387(2) ?
C11 H11 . 0.9300 ?
C12 C13 . 1.385(3) ?
C13 C14 . 1.376(3) ?
C13 H13 . 0.9300 ?
C14 H14 . 0.9300 ?

loop_
_geom_hbond_atom_site_label_D
_geom_hbond_atom_site_label_H
_geom_hbond_atom_site_label_A
_geom_hbond_site_symmetry_A
_geom_hbond_distance_DH
_geom_hbond_distance_HA
_geom_hbond_distance_DA
_geom_hbond_angle_DHA
N2 H2 O2 4_455 0.892(10) 2.121(11) 3.0065(18) 172(3)
O3 H3 O2 2_754 0.82 1.98 2.7479(19) 156.8
O1 H1 N1 . 0.82 1.89 2.6057(19) 145.2

loop_
_cod_related_entry_id
_cod_related_entry_database
_cod_related_entry_code
1 ChemSpider 18310676
